data_7240481
loop_
_publ_author_name
'Colin-Molina, Abraham'
'Velazquez-Chavez, Diego'
'Jellen, Marcus'
'Rodr\'iguez-Cort\'es, Lizbeth A.'
'Cifuentes Quintal, Miguel Eduardo'
'Merino, Gabriel'
'Rodr\'iguez-Molina, Braulio'

_publ_section_title
;
 Dynamic Characterization of Crystalline Fluorophores with
 Conformationally Flexible Tetrahydrocarbazole Frameworks
;
_journal_name_full CrystEngComm
_journal_paper_doi 10.1039/D0CE00423E
_journal_year 2020
_chemical_formula_moiety 'C30 H24 N2'
_chemical_formula_sum 'C30 H24 N2'
_chemical_formula_weight 412.51
_chemical_melting_point 568
_space_group_crystal_system monoclinic
_space_group_IT_number 14
_space_group_name_Hall '-P 2yn'
_space_group_name_H-M_alt 'P 1 21/n 1'
_atom_sites_solution_hydrogens geom
_atom_sites_solution_primary direct
_atom_sites_solution_secondary difmap
_audit_creation_method SHELXL-2018/3
_audit_update_record
;
2020-03-16 deposited with the CCDC.	2020-05-06 downloaded from the CCDC.
;
_cell_angle_alpha 90
_cell_angle_beta 90.876(3)
_cell_angle_gamma 90
_cell_formula_units_Z 2
_cell_length_a 11.5168(10)
_cell_length_b 7.6482(6)
_cell_length_c 12.8491(11)
_cell_measurement_reflns_used 4948
_cell_measurement_temperature 298(2)
_cell_measurement_theta_max 29.45
_cell_measurement_theta_min 2.36
_cell_volume 1131.65(16)
_computing_cell_refinement 'APEX3 v2018.1-0(Bruker, 2018)'
_computing_data_collection 'APEX3 v2018.1-0(Bruker, 2018)'
_computing_data_reduction 'SAINT V8.34A (Bruker, 2014)'
_computing_molecular_graphics 'SHELXLe (H?bschle et al, 2011)'
_computing_publication_material 'CIFTAB V 2013/2 (Sheldrick, 2013)'
_computing_structure_refinement 'SHELXL-2018/3 (Sheldrick, 2015)'
_computing_structure_solution 'SHELXS-2012 (Bruker, 2013)'
_diffrn_ambient_temperature 298(2)
_diffrn_detector_area_resol_mean 52.0833
_diffrn_measured_fraction_theta_full 0.997
_diffrn_measured_fraction_theta_max 0.997
_diffrn_measurement_device_type 'Bruker D8 Venture \k geometry diffractometer 208039-1'
_diffrn_measurement_method '\f and \w-scans'
_diffrn_radiation_monochromator 'Helios multilayer mirror'
_diffrn_radiation_type MoK\a
_diffrn_radiation_wavelength 0.71073
_diffrn_reflns_av_R_equivalents 0.1147
_diffrn_reflns_av_unetI/netI 0.0692
_diffrn_reflns_Laue_measured_fraction_full 0.997
_diffrn_reflns_Laue_measured_fraction_max 0.997
_diffrn_reflns_limit_h_max 14
_diffrn_reflns_limit_h_min -14
_diffrn_reflns_limit_k_max 9
_diffrn_reflns_limit_k_min -9
_diffrn_reflns_limit_l_max 16
_diffrn_reflns_limit_l_min -15
_diffrn_reflns_number 19288
_diffrn_reflns_point_group_measured_fraction_full 0.997
_diffrn_reflns_point_group_measured_fraction_max 0.997
_diffrn_reflns_theta_full 25.242
_diffrn_reflns_theta_max 26.372
_diffrn_reflns_theta_min 2.357
_diffrn_source 'micro-focus X-ray source'
_exptl_absorpt_coefficient_mu 0.071
_exptl_absorpt_correction_T_max 0.7460
_exptl_absorpt_correction_T_min 0.6620
_exptl_absorpt_correction_type multi-scan
_exptl_absorpt_process_details '(Sheldrick, 2012)'
_exptl_crystal_colour colourless
_exptl_crystal_density_diffrn 1.211
_exptl_crystal_description platy-prism
_exptl_crystal_F_000 436
_exptl_crystal_preparation Luminescent
_exptl_crystal_recrystallization_method 'Re-crystallisation from solvent: THF'
_exptl_crystal_size_max 0.386
_exptl_crystal_size_mid 0.344
_exptl_crystal_size_min 0.127
_refine_diff_density_max 0.159
_refine_diff_density_min -0.179
_refine_diff_density_rms 0.033
_refine_ls_extinction_method none
_refine_ls_goodness_of_fit_ref 1.024
_refine_ls_hydrogen_treatment constr
_refine_ls_matrix_type full
_refine_ls_number_parameters 200
_refine_ls_number_reflns 2307
_refine_ls_number_restraints 111
_refine_ls_restrained_S_all 1.024
_refine_ls_R_factor_all 0.1660
_refine_ls_R_factor_gt 0.0676
_refine_ls_shift/su_max 0.000
_refine_ls_shift/su_mean 0.000
_refine_ls_structure_factor_coef Fsqd
_refine_ls_weighting_details 'w=1/[\s^2^(Fo^2^)+(0.0854P)^2^+0.2598P] where P=(Fo^2^+2Fc^2^)/3'
_refine_ls_weighting_scheme calc
_refine_ls_wR_factor_gt 0.1503
_refine_ls_wR_factor_ref 0.1967
_reflns_Friedel_coverage 0.000
_reflns_number_gt 1122
_reflns_number_total 2307
_reflns_threshold_expression 'I > 2\s(I)'
_cod_data_source_file d0ce00423e2.cif
_cod_data_source_block 117RMB19
_cod_original_sg_symbol_H-M 'P 21/n'
_cod_database_code 7240481
_shelx_shelxl_version_number 2018/3
_shelx_space_group_comment
;
The symmetry employed for this shelxl refinement is uniquely defined
by the following loop, which should always be used as a source of
symmetry information in preference to the above space-group names.
They are only intended as comments.
;
_shelx_estimated_absorpt_t_min 0.973
_shelx_estimated_absorpt_t_max 0.991

loop_
_space_group_symop_operation_xyz
'x, y, z'
'-x+1/2, y+1/2, -z+1/2'
'-x, -y, -z'
'x-1/2, -y-1/2, z-1/2'

loop_
_atom_site_label
_atom_site_type_symbol
_atom_site_fract_x
_atom_site_fract_y
_atom_site_fract_z
_atom_site_U_iso_or_equiv
_atom_site_adp_type
_atom_site_occupancy
_atom_site_site_symmetry_order
_atom_site_calc_flag
_atom_site_refinement_flags_posn
_atom_site_refinement_flags_adp
_atom_site_refinement_flags_occupancy
_atom_site_disorder_assembly
_atom_site_disorder_group
C1 C 0.611(3) 0.339(3) 0.266(2) 0.083(2) Uani 0.5 1 d D U P A 1
H1 H 0.659100 0.250243 0.292277 0.099 Uiso 0.5 1 calc R U P A 1
C2 C 0.6394(9) 0.4390(16) 0.1807(9) 0.095(2) Uani 0.5 1 d D U P A 1
H2 H 0.694990 0.399488 0.134521 0.114 Uiso 0.5 1 calc R U P A 1
C3 C 0.5849(13) 0.5980(12) 0.1635(9) 0.103(2) Uani 0.5 1 d D U P A 1
H3 H 0.624244 0.686342 0.129007 0.124 Uiso 0.5 1 calc R U P A 1
C4 C 0.4726(13) 0.628(3) 0.1969(16) 0.092(3) Uani 0.5 1 d D U P A 1
H4 H 0.424742 0.714234 0.168594 0.110 Uiso 0.5 1 calc R U P A 1
C1B C 0.614(3) 0.326(3) 0.280(2) 0.082(2) Uani 0.5 1 d . U P A 2
H1A H 0.605694 0.212258 0.246957 0.099 Uiso 0.5 1 calc R U P A 2
H1B H 0.662758 0.310228 0.341559 0.099 Uiso 0.5 1 calc R U P A 2
C2B C 0.6752(10) 0.4441(17) 0.2071(9) 0.098(2) Uani 0.5 1 d . U P A 2
H2A H 0.721098 0.526685 0.247677 0.117 Uiso 0.5 1 calc R U P A 2
H2B H 0.728489 0.375047 0.166298 0.117 Uiso 0.5 1 calc R U P A 2
C3B C 0.5990(12) 0.5426(14) 0.1356(9) 0.101(2) Uani 0.5 1 d . U P A 2
H3A H 0.644142 0.636018 0.105007 0.121 Uiso 0.5 1 calc R U P A 2
H3B H 0.574931 0.465115 0.079542 0.121 Uiso 0.5 1 calc R U P A 2
C4B C 0.4970(13) 0.618(3) 0.1797(16) 0.091(3) Uani 0.5 1 d . U P A 2
H4A H 0.438846 0.628109 0.124596 0.109 Uiso 0.5 1 calc R U P A 2
H4B H 0.516262 0.735621 0.202086 0.109 Uiso 0.5 1 calc R U P A 2
C5 C 0.2419(3) 0.6520(4) 0.3292(3) 0.0853(11) Uani 1 1 d D . . . .
H5 H 0.236740 0.740665 0.279788 0.102 Uiso 1 1 calc R U . . .
C6 C 0.1568(4) 0.6302(5) 0.4015(3) 0.1034(13) Uani 1 1 d D . . . .
H6 H 0.092055 0.702899 0.399087 0.124 Uiso 1 1 calc R U . . .
C7 C 0.1643(3) 0.5042(5) 0.4774(3) 0.0939(12) Uani 1 1 d D . . . .
H7 H 0.107023 0.497697 0.527461 0.113 Uiso 1 1 calc R U . . .
C8 C 0.2560(3) 0.3860(4) 0.4807(3) 0.0723(9) Uani 1 1 d D . . . .
H8 H 0.260020 0.297757 0.530479 0.087 Uiso 1 1 calc R U . . .
N9 N 0.44231(19) 0.3095(2) 0.39363(18) 0.0563(7) Uani 1 1 d . . . . .
C10 C 0.5030(3) 0.3829(3) 0.3115(2) 0.0592(8) Uani 1 1 d . . . . .
C11 C 0.4400(3) 0.5227(3) 0.2727(2) 0.0680(9) Uani 1 1 d . . . . .
C12 C 0.3371(3) 0.5373(3) 0.3316(2) 0.0631(9) Uani 1 1 d . . . . .
C13 C 0.3410(2) 0.4053(3) 0.4069(2) 0.0556(8) Uani 1 1 d . . . . .
C14 C 0.4720(2) 0.1525(3) 0.4480(2) 0.0489(7) Uani 1 1 d . . . . .
C15 C 0.5769(4) 0.1378(5) 0.4986(4) 0.0559(15) Uani 0.612(5) 1 d . . P B 1
H15 H 0.628726 0.230968 0.498391 0.067 Uiso 0.612(5) 1 calc R U P B 1
C16 C 0.6059(4) -0.0146(5) 0.5498(4) 0.0572(15) Uani 0.612(5) 1 d . . P B 1
H16 H 0.677923 -0.024932 0.582916 0.069 Uiso 0.612(5) 1 calc R U P B 1
C15B C 0.4795(7) 0.1514(8) 0.5533(6) 0.055(2) Uani 0.388(5) 1 d . . P B 2
H15B H 0.465732 0.254043 0.589924 0.066 Uiso 0.388(5) 1 calc R U P B 2
C16B C 0.5072(7) 0.0007(8) 0.6070(6) 0.059(3) Uani 0.388(5) 1 d . . P B 2
H16B H 0.511980 0.001479 0.679284 0.071 Uiso 0.388(5) 1 calc R U P B 2

loop_
_atom_site_aniso_label
_atom_site_aniso_U_11
_atom_site_aniso_U_22
_atom_site_aniso_U_33
_atom_site_aniso_U_23
_atom_site_aniso_U_13
_atom_site_aniso_U_12
C1 0.093(4) 0.077(4) 0.078(6) 0.002(3) 0.006(5) -0.006(4)
C2 0.111(5) 0.099(4) 0.076(5) 0.002(4) 0.021(4) -0.008(4)
C3 0.132(5) 0.092(4) 0.086(5) 0.021(4) 0.025(4) -0.016(4)
C4 0.123(6) 0.079(4) 0.073(6) 0.018(4) 0.004(5) -0.012(4)
C1B 0.094(4) 0.085(4) 0.068(5) -0.005(3) 0.011(4) -0.011(4)
C2B 0.114(5) 0.098(4) 0.082(5) 0.003(4) 0.014(4) -0.018(4)
C3B 0.135(5) 0.093(5) 0.075(5) 0.003(3) 0.016(4) -0.019(4)
C4B 0.123(6) 0.078(4) 0.072(6) 0.022(4) 0.007(5) -0.020(4)
C5 0.112(3) 0.0532(18) 0.089(3) -0.0042(17) -0.045(2) 0.022(2)
C6 0.098(3) 0.088(3) 0.123(4) -0.019(3) -0.038(3) 0.044(2)
C7 0.074(2) 0.090(3) 0.118(3) -0.009(2) -0.005(2) 0.0254(19)
C8 0.072(2) 0.0602(18) 0.085(2) 0.0015(17) -0.0047(19) 0.0086(16)
N9 0.0656(15) 0.0410(12) 0.0622(16) 0.0056(11) -0.0056(12) 0.0066(11)
C10 0.072(2) 0.0478(15) 0.0576(18) 0.0022(14) -0.0032(16) -0.0074(15)
C11 0.099(3) 0.0441(16) 0.060(2) 0.0059(15) -0.0174(19) -0.0098(16)
C12 0.087(2) 0.0369(14) 0.065(2) -0.0043(13) -0.0279(18) 0.0038(15)
C13 0.0653(18) 0.0367(13) 0.0644(19) -0.0032(13) -0.0151(15) 0.0065(13)
C14 0.0562(17) 0.0365(14) 0.0536(19) 0.0025(12) -0.0071(13) 0.0041(12)
C15 0.064(3) 0.039(2) 0.065(3) 0.000(2) -0.013(3) -0.004(2)
C16 0.056(3) 0.048(3) 0.068(3) 0.000(2) -0.018(3) 0.004(2)
C15B 0.078(6) 0.036(4) 0.051(5) -0.007(3) -0.007(4) 0.003(3)
C16B 0.084(6) 0.047(4) 0.045(4) -0.002(3) -0.011(4) 0.012(4)

loop_
_atom_type_symbol
_atom_type_description
_atom_type_scat_dispersion_real
_atom_type_scat_dispersion_imag
_atom_type_scat_source
C C 0.0033 0.0016 'International Tables Vol C Tables 4.2.6.8 and 6.1.1.4'
H H 0.0000 0.0000 'International Tables Vol C Tables 4.2.6.8 and 6.1.1.4'
N N 0.0061 0.0033 'International Tables Vol C Tables 4.2.6.8 and 6.1.1.4'

loop_
_geom_angle_atom_site_label_1
_geom_angle_atom_site_label_2
_geom_angle_atom_site_label_3
_geom_angle
_geom_angle_site_symmetry_1
_geom_angle_site_symmetry_3
_geom_angle_publ_flag
C2 C1 C10 114.1(14) . . ?
C2 C1 H1 122.9 . . ?
C10 C1 H1 122.9 . . ?
C1 C2 C3 120.2(10) . . ?
C1 C2 H2 119.9 . . ?
C3 C2 H2 119.9 . . ?
C2 C3 C4 121.2(10) . . ?
C2 C3 H3 119.4 . . ?
C4 C3 H3 119.4 . . ?
C11 C4 C3 113.8(12) . . ?
C11 C4 H4 123.1 . . ?
C3 C4 H4 123.1 . . ?
C10 C1B C2B 115.5(12) . . ?
C10 C1B H1A 108.4 . . ?
C2B C1B H1A 108.4 . . ?
C10 C1B H1B 108.4 . . ?
C2B C1B H1B 108.4 . . ?
H1A C1B H1B 107.5 . . ?
C3B C2B C1B 115.0(13) . . ?
C3B C2B H2A 108.5 . . ?
C1B C2B H2A 108.5 . . ?
C3B C2B H2B 108.5 . . ?
C1B C2B H2B 108.5 . . ?
H2A C2B H2B 107.5 . . ?
C4B C3B C2B 116.4(10) . . ?
C4B C3B H3A 108.2 . . ?
C2B C3B H3A 108.2 . . ?
C4B C3B H3B 108.2 . . ?
C2B C3B H3B 108.2 . . ?
H3A C3B H3B 107.3 . . ?
C3B C4B C11 118.3(12) . . ?
C3B C4B H4A 107.7 . . ?
C11 C4B H4A 107.7 . . ?
C3B C4B H4B 107.7 . . ?
C11 C4B H4B 107.7 . . ?
H4A C4B H4B 107.1 . . ?
C6 C5 C12 118.4(3) . . ?
C6 C5 H5 120.8 . . ?
C12 C5 H5 120.8 . . ?
C5 C6 C7 121.9(3) . . ?
C5 C6 H6 119.0 . . ?
C7 C6 H6 119.0 . . ?
C6 C7 C8 121.2(4) . . ?
C6 C7 H7 119.4 . . ?
C8 C7 H7 119.4 . . ?
C13 C8 C7 117.0(3) . . ?
C13 C8 H8 121.5 . . ?
C7 C8 H8 121.5 . . ?
C13 N9 C10 108.2(2) . . ?
C13 N9 C14 125.4(2) . . ?
C10 N9 C14 126.2(2) . . ?
C11 C10 N9 108.6(3) . . ?
C11 C10 C1B 127.4(6) . . ?
N9 C10 C1B 123.9(6) . . ?
C11 C10 C1 119.7(5) . . ?
N9 C10 C1 131.7(5) . . ?
C4 C11 C10 125.7(6) . . ?
C4 C11 C12 126.4(6) . . ?
C10 C11 C12 107.9(3) . . ?
C10 C11 C4B 114.5(6) . . ?
C12 C11 C4B 137.6(6) . . ?
C13 C12 C5 118.9(3) . . ?
C13 C12 C11 107.0(3) . . ?
C5 C12 C11 134.0(3) . . ?
C8 C13 N9 129.2(2) . . ?
C8 C13 C12 122.5(3) . . ?
N9 C13 C12 108.3(3) . . ?
C15 C14 C16 119.7(3) . 3_656 ?
C15B C14 C16B 119.6(4) . 3_656 ?
C15 C14 C16B 90.8(4) . 3_656 ?
C16 C14 C16B 59.0(4) 3_656 3_656 ?
C15B C14 N9 120.3(3) . . ?
C15 C14 N9 120.3(3) . . ?
C16 C14 N9 120.0(3) 3_656 . ?
C16B C14 N9 120.1(4) 3_656 . ?
C14 C15 C16 120.2(4) . . ?
C14 C15 H15 119.9 . . ?
C16 C15 H15 119.9 . . ?
C15 C16 C14 120.1(4) . 3_656 ?
C15 C16 H16 119.9 . . ?
C14 C16 H16 119.9 3_656 . ?
C14 C15B C16B 121.0(6) . . ?
C14 C15B H15B 119.5 . . ?
C16B C15B H15B 119.5 . . ?
C15B C16B H16B 120.3 . . ?
C14 C16B H16B 120.3 3_656 . ?

loop_
_geom_bond_atom_site_label_1
_geom_bond_atom_site_label_2
_geom_bond_distance
_geom_bond_site_symmetry_2
_geom_bond_publ_flag
C1 C2 1.384(10) . ?
C1 C10 1.42(3) . ?
C1 H1 0.9300 . ?
C2 C3 1.385(9) . ?
C2 H2 0.9300 . ?
C3 C4 1.387(9) . ?
C3 H3 0.9300 . ?
C4 C11 1.32(2) . ?
C4 H4 0.9300 . ?
C1B C10 1.42(3) . ?
C1B C2B 1.486(16) . ?
C1B H1A 0.9700 . ?
C1B H1B 0.9700 . ?
C2B C3B 1.469(15) . ?
C2B H2A 0.9700 . ?
C2B H2B 0.9700 . ?
C3B C4B 1.433(12) . ?
C3B H3A 0.9700 . ?
C3B H3B 0.9700 . ?
C4B C11 1.553(18) . ?
C4B H4A 0.9700 . ?
C4B H4B 0.9700 . ?
C5 C6 1.371(5) . ?
C5 C12 1.404(4) . ?
C5 H5 0.9300 . ?
C6 C7 1.373(5) . ?
C6 H6 0.9300 . ?
C7 C8 1.391(4) . ?
C7 H7 0.9300 . ?
C8 C13 1.382(4) . ?
C8 H8 0.9300 . ?
N9 C13 1.390(3) . ?
N9 C10 1.393(3) . ?
N9 C14 1.428(3) . ?
C10 C11 1.381(4) . ?
C11 C12 1.420(4) . ?
C12 C13 1.398(4) . ?
C14 C15B 1.355(7) . ?
C14 C15 1.368(5) . ?
C14 C16 1.385(5) 3_656 ?
C14 C16B 1.390(7) 3_656 ?
C15 C16 1.377(6) . ?
C15 H15 0.9300 . ?
C16 H16 0.9300 . ?
C15B C16B 1.378(9) . ?
C15B H15B 0.9300 . ?
C16B H16B 0.9300 . ?

loop_
_geom_torsion_atom_site_label_1
_geom_torsion_atom_site_label_2
_geom_torsion_atom_site_label_3
_geom_torsion_atom_site_label_4
_geom_torsion
_geom_torsion_site_symmetry_1
_geom_torsion_site_symmetry_2
_geom_torsion_site_symmetry_3
_geom_torsion_site_symmetry_4
_geom_torsion_publ_flag
C10 C1 C2 C3 19(3) . . . . ?
C1 C2 C3 C4 -29(2) . . . . ?
C2 C3 C4 C11 22(2) . . . . ?
C10 C1B C2B C3B -32(3) . . . . ?
C1B C2B C3B C4B 43(2) . . . . ?
C2B C3B C4B C11 -31(2) . . . . ?
C12 C5 C6 C7 2.2(5) . . . . ?
C5 C6 C7 C8 -3.7(6) . . . . ?
C6 C7 C8 C13 2.3(5) . . . . ?
C13 N9 C10 C11 -0.6(3) . . . . ?
C14 N9 C10 C11 173.4(2) . . . . ?
C13 N9 C10 C1B 176.0(17) . . . . ?
C14 N9 C10 C1B -10.0(18) . . . . ?
C13 N9 C10 C1 179.1(19) . . . . ?
C14 N9 C10 C1 -6.9(19) . . . . ?
C2B C1B C10 C11 9(3) . . . . ?
C2B C1B C10 N9 -167.1(12) . . . . ?
C2 C1 C10 C11 -4(3) . . . . ?
C2 C1 C10 N9 176.5(10) . . . . ?
C3 C4 C11 C10 -6(2) . . . . ?
C3 C4 C11 C12 171.0(8) . . . . ?
N9 C10 C11 C4 177.3(12) . . . . ?
C1 C10 C11 C4 -2(2) . . . . ?
N9 C10 C11 C12 -0.2(3) . . . . ?
C1B C10 C11 C12 -176.6(18) . . . . ?
C1 C10 C11 C12 -179.9(16) . . . . ?
N9 C10 C11 C4B -179.7(9) . . . . ?
C1B C10 C11 C4B 4(2) . . . . ?
C3B C4B C11 C10 7.2(18) . . . . ?
C3B C4B C11 C12 -172.1(7) . . . . ?
C6 C5 C12 C13 0.3(4) . . . . ?
C6 C5 C12 C11 -178.2(3) . . . . ?
C4 C11 C12 C13 -176.6(12) . . . . ?
C10 C11 C12 C13 0.8(3) . . . . ?
C4B C11 C12 C13 -179.8(12) . . . . ?
C4 C11 C12 C5 2.0(13) . . . . ?
C10 C11 C12 C5 179.5(3) . . . . ?
C4B C11 C12 C5 -1.1(13) . . . . ?
C7 C8 C13 N9 178.4(3) . . . . ?
C7 C8 C13 C12 0.2(4) . . . . ?
C10 N9 C13 C8 -177.3(3) . . . . ?
C14 N9 C13 C8 8.7(4) . . . . ?
C10 N9 C13 C12 1.1(3) . . . . ?
C14 N9 C13 C12 -172.9(2) . . . . ?
C5 C12 C13 C8 -1.5(4) . . . . ?
C11 C12 C13 C8 177.3(3) . . . . ?
C5 C12 C13 N9 179.9(2) . . . . ?
C11 C12 C13 N9 -1.2(3) . . . . ?
C13 N9 C14 C15B -58.3(5) . . . . ?
C10 N9 C14 C15B 128.7(5) . . . . ?
C13 N9 C14 C15 -127.6(4) . . . . ?
C10 N9 C14 C15 59.4(4) . . . . ?
C13 N9 C14 C16 51.9(4) . . . 3_656 ?
C10 N9 C14 C16 -121.0(4) . . . 3_656 ?
C13 N9 C14 C16B 121.4(5) . . . 3_656 ?
C10 N9 C14 C16B -51.6(5) . . . 3_656 ?
C16 C14 C15 C16 1.3(7) 3_656 . . . ?
N9 C14 C15 C16 -179.2(3) . . . . ?
C14 C15 C16 C14 -1.3(7) . . . 3_656 ?
C16B C14 C15B C16B -0.1(11) 3_656 . . . ?
N9 C14 C15B C16B 179.5(5) . . . . ?
C14 C15B C16B C14 0.1(11) . . . 3_656 ?
